data_1525928
loop_
_publ_author_name
'Martin, P.'
'Lopez, M.L.'
'Ruiz, A.I.'
'Veiga, M.L.'
'Pico, C.'

_publ_section_title
;
 Structural and electronic characterization of Nd1.33 Na0.66 Mn0.66 Ti1.34
 O6
;
_journal_name_full 'Journal of Alloys Compd.'
_journal_page_first 618
_journal_page_last 622
_journal_volume 323
_journal_year 2001
_chemical_formula_sum 'Mn0.66 Na0.66 Nd1.33 O6 Ti1.34'
_chemical_name_systematic '(Nd1.33 Na0.66) (Mn0.66 Ti1.34) O6'
_space_group_IT_number 62
_symmetry_space_group_name_Hall '-P 2c 2ab'
_symmetry_space_group_name_H-M 'P b n m'
_cell_angle_alpha 90
_cell_angle_beta 90
_cell_angle_gamma 90
_cell_formula_units_Z 2
_cell_length_a 5.438
_cell_length_b 5.457
_cell_length_c 7.68
_cell_volume 227.905
_citation_journal_id_ASTM JALCEU
_cod_data_source_file Martin_JALCEU_2001_1312.cif
_cod_data_source_block Mn0.66Na0.66Nd1.33O6Ti1.34
_cod_original_cell_volume 227.9053
_cod_original_sg_symbol_Hall '-P 2ac 2n (z,x,y)'
_cod_database_code 1525928

loop_
_symmetry_equiv_pos_as_xyz
x,y,z
x+1/2,-y+1/2,-z
-x+1/2,y+1/2,-z+1/2
-x,-y,z+1/2
-x,-y,-z
-x-1/2,y-1/2,z
x-1/2,-y-1/2,z-1/2
x,y,-z-1/2

loop_
_atom_site_label
_atom_site_type_symbol
_atom_site_fract_x
_atom_site_fract_y
_atom_site_fract_z
_atom_site_occupancy
_atom_site_U_iso_or_equiv
Mn1 Mn+3 0.5 0 0 0.33 0.0
O1 O-2 -0.08 0.516 0.25 1 0.0
Na1 Na+1 -0.002 -0.021 0.25 0.33 0.0
Nd1 Nd+3 -0.002 -0.021 0.25 0.665 0.0
Ti1 Ti+4 0.5 0 0 0.67 0.0
O2 O-2 0.74 0.275 -0.025 1 0.0
